data_8104762
loop_
_publ_author_name
'Zhao, Wen'
'Liu, Xin-Ting'
'Wu, Su-Qin'
'Xiong, Wan-Ming'
'Nie, Xu-Liang'

_publ_section_title
;
 Crystal structure of
 3,3&#x2032;-(1,2-phenylene-bis(methylene))bis(1-ethyl-1H-imidazol-3-ium)
 bis(hexafluorophosphate), C18H24F12N4P2
;
_journal_issue 3
_journal_name_full 'Zeitschrift f\"ur Kristallographie - New Crystal Structures'
_journal_page_first 545
_journal_page_last 547
_journal_paper_doi 10.1515/ncrs-2020-0639
_journal_volume 236
_journal_year 2021
_chemical_formula_sum 'C18 H24 F12 N4 P2'
_chemical_formula_weight 586.35
_chemical_name_systematic
;3,3'-(1,2-phenylenebis(methylene))bis(1-Ethyl-
1H-imidazol-3-ium) bis(hexafluoro phosphate)(V)
;
_space_group_crystal_system monoclinic
_space_group_IT_number 14
_space_group_name_Hall '-P 2ybc'
_space_group_name_H-M_alt 'P 1 21/c 1'
_atom_sites_solution_hydrogens geom
_cell_angle_alpha 90
_cell_angle_beta 93.984(2)
_cell_angle_gamma 90
_cell_formula_units_Z 4
_cell_length_a 7.0474(7)
_cell_length_b 12.7519(12)
_cell_length_c 28.194(3)
_cell_measurement_reflns_used 2450
_cell_measurement_temperature 296(2)
_cell_measurement_theta_max 27.45
_cell_measurement_theta_min 2.90
_cell_volume 2527.6(4)
_computing_cell_refinement 'APEX2, SAINT and SADABS [1]'
_computing_data_collection 'APEX2, SAINT and SADABS [1]'
_computing_data_reduction 'APEX2, SAINT and SADABS [1]'
_computing_molecular_graphics 'Diamond 4.0 [4]'
_computing_publication_material 'SHELXL-2014/7 (Sheldrick, 2014) [2,3]'
_computing_structure_refinement 'SHELXL-2014/7 (Sheldrick, 2014) [2,3]'
_computing_structure_solution 'SHELXL-2014/7 (Sheldrick, 2014) [2,3]'
_diffrn_ambient_temperature 296(2)
_diffrn_measured_fraction_theta_full 0.990
_diffrn_measured_fraction_theta_max 0.989
_diffrn_measurement_device_type 'Bruker APEX-II CCD'
_diffrn_measurement_method '\f and \w scans'
_diffrn_radiation_monochromator graphite
_diffrn_radiation_source 'sealed tube'
_diffrn_radiation_type MoK\a
_diffrn_radiation_wavelength 0.71073
_diffrn_reflns_av_R_equivalents 0.0437
_diffrn_reflns_av_unetI/netI 0.0490
_diffrn_reflns_Laue_measured_fraction_full 0.990
_diffrn_reflns_Laue_measured_fraction_max 0.989
_diffrn_reflns_limit_h_max 8
_diffrn_reflns_limit_h_min -8
_diffrn_reflns_limit_k_max 15
_diffrn_reflns_limit_k_min -14
_diffrn_reflns_limit_l_max 23
_diffrn_reflns_limit_l_min -34
_diffrn_reflns_number 12957
_diffrn_reflns_point_group_measured_fraction_full 0.990
_diffrn_reflns_point_group_measured_fraction_max 0.989
_diffrn_reflns_theta_full 25.242
_diffrn_reflns_theta_max 25.498
_diffrn_reflns_theta_min 2.156
_exptl_absorpt_coefficient_mu 0.275
_exptl_crystal_colour COLORLESS
_exptl_crystal_density_diffrn 1.541
_exptl_crystal_description BLOCK
_exptl_crystal_F_000 1192
_exptl_crystal_size_max 0.200
_exptl_crystal_size_mid 0.140
_exptl_crystal_size_min 0.130
_refine_diff_density_max 0.203
_refine_diff_density_min -0.258
_refine_diff_density_rms 0.038
_refine_ls_abs_structure_details
;

;
_refine_ls_extinction_coef .
_refine_ls_extinction_expression Fc^*^=kFc[1+0.001xFc^2^\l^3^/sin(2\q)]^-1/4^
_refine_ls_extinction_method none
_refine_ls_goodness_of_fit_ref 0.974
_refine_ls_hydrogen_treatment constr
_refine_ls_matrix_type full
_refine_ls_number_parameters 454
_refine_ls_number_reflns 4654
_refine_ls_number_restraints 177
_refine_ls_restrained_S_all 0.990
_refine_ls_R_factor_all 0.1291
_refine_ls_R_factor_gt 0.0531
_refine_ls_shift/su_max 0.012
_refine_ls_shift/su_mean 0.001
_refine_ls_structure_factor_coef Fsqd
_refine_ls_weighting_details 'w=1/[\s^2^(Fo^2^)+(0.0429P)^2^+1.4535P] where P=(Fo^2^+2Fc^2^)/3'
_refine_ls_weighting_scheme calc
_refine_ls_wR_factor_gt 0.1114
_refine_ls_wR_factor_ref 0.1424
_reflns_Friedel_coverage 0.000
_reflns_Friedel_fraction_full .
_reflns_Friedel_fraction_max .
_reflns_number_gt 2189
_reflns_number_total 4654
_reflns_threshold_expression 'I > 2\s(I)'
_cod_data_source_file suppl_j_ncrs-2020-0639_suppl.cif
_cod_data_source_block 4157_0m
_cod_original_sg_symbol_H-M 'P 21/c'
_cod_database_code 8104762
_shelx_space_group_comment
;
The symmetry employed for this shelxl refinement is uniquely defined
by the following loop, which should always be used as a source of
symmetry information in preference to the above space-group names.
They are only intended as comments.
;
_shelx_estimated_absorpt_t_min 0.947
_shelx_estimated_absorpt_t_max 0.965

loop_
_space_group_symop_operation_xyz
'x, y, z'
'-x, y+1/2, -z+1/2'
'-x, -y, -z'
'x, -y-1/2, z-1/2'

loop_
_atom_site_label
_atom_site_type_symbol
_atom_site_fract_x
_atom_site_fract_y
_atom_site_fract_z
_atom_site_U_iso_or_equiv
_atom_site_adp_type
_atom_site_occupancy
_atom_site_site_symmetry_order
_atom_site_calc_flag
_atom_site_refinement_flags_posn
_atom_site_refinement_flags_adp
_atom_site_refinement_flags_occupancy
_atom_site_disorder_assembly
_atom_site_disorder_group
C1 C -0.2587(11) 0.0640(5) 0.0084(2) 0.191(3) Uani 1 1 d . U . A 3
H1A H -0.1472 0.0790 -0.0081 0.287 Uiso 1 1 calc R U . A 3
H1B H -0.3653 0.1015 -0.0063 0.287 Uiso 1 1 calc R U . A 3
H1C H -0.2841 -0.0099 0.0071 0.287 Uiso 1 1 calc R U . A 3
C2 C -0.2277(8) 0.0965(4) 0.05750(19) 0.1330(19) Uani 1 1 d . U . A 3
H2A H -0.1208 0.0578 0.0723 0.160 Uiso 1 1 calc R U . A 3
H2B H -0.3392 0.0790 0.0742 0.160 Uiso 1 1 calc R U . A 3
C3 C -0.0359(6) 0.2543(4) 0.08282(13) 0.0770(11) Uani 1 1 d . . . A 3
H3 H 0.0665 0.2176 0.0973 0.092 Uiso 1 1 calc R U . A 3
C4 C -0.3035(6) 0.2891(4) 0.04575(15) 0.0909(13) Uani 1 1 d . . . A 3
H4 H -0.4223 0.2812 0.0296 0.109 Uiso 1 1 calc R U . A 3
C5 C -0.2171(6) 0.3798(4) 0.05631(14) 0.0831(12) Uani 1 1 d . . . A 3
H5 H -0.2637 0.4465 0.0490 0.100 Uiso 1 1 calc R U . A 3
C6 C 0.0991(5) 0.4301(3) 0.09713(13) 0.0759(11) Uani 1 1 d . . . A 3
H6A H 0.1112 0.4841 0.0733 0.091 Uiso 1 1 calc R U . A 3
H6B H 0.2199 0.3937 0.1013 0.091 Uiso 1 1 calc R U . A 3
C7 C 0.0581(5) 0.4814(3) 0.14343(12) 0.0589(9) Uani 1 1 d . . . A 3
C8 C -0.0909(5) 0.4497(3) 0.16896(13) 0.0669(10) Uani 1 1 d . . . A 3
H8 H -0.1683 0.3947 0.1578 0.080 Uiso 1 1 calc R U . A 3
C9 C -0.1266(5) 0.4992(3) 0.21120(14) 0.0748(11) Uani 1 1 d . . . A 3
H9 H -0.2287 0.4776 0.2280 0.090 Uiso 1 1 calc R U . A 3
C10 C -0.0134(6) 0.5793(3) 0.22832(13) 0.0749(11) Uani 1 1 d . . . A 3
H10 H -0.0376 0.6121 0.2567 0.090 Uiso 1 1 calc R U . A 3
C11 C 0.1370(5) 0.6113(3) 0.20330(13) 0.0712(10) Uani 1 1 d . . . A 3
H11 H 0.2148 0.6656 0.2150 0.085 Uiso 1 1 calc R U . A 3
C12 C 0.1736(4) 0.5630(3) 0.16064(12) 0.0619(9) Uani 1 1 d . . . A 3
C13 C 0.3395(5) 0.5978(3) 0.13295(14) 0.0861(12) Uani 1 1 d . . . A 3
H13A H 0.4430 0.5481 0.1385 0.103 Uiso 1 1 calc R U . A 3
H13B H 0.3007 0.5965 0.0993 0.103 Uiso 1 1 calc R U . A 3
C14 C 0.5630(5) 0.7254(3) 0.17234(14) 0.0741(11) Uani 1 1 d . . . A 3
H14 H 0.6494 0.6771 0.1860 0.089 Uiso 1 1 calc R U . A 3
C15 C 0.3200(6) 0.7932(4) 0.13238(16) 0.0922(13) Uani 1 1 d . . . A 3
H15 H 0.2075 0.8000 0.1134 0.111 Uiso 1 1 calc R U . A 3
C16 C 0.4249(7) 0.8706(4) 0.15166(17) 0.0943(13) Uani 1 1 d . . . A 3
H16 H 0.3991 0.9419 0.1486 0.113 Uiso 1 1 calc R U . A 3
C17 C 0.7331(7) 0.8837(4) 0.20233(16) 0.1075(15) Uani 1 1 d . . . A 3
H17A H 0.6850 0.9495 0.2140 0.129 Uiso 1 1 calc R U . A 3
H17B H 0.7782 0.8424 0.2297 0.129 Uiso 1 1 calc R U . A 3
C18 C 0.8873(7) 0.9050(5) 0.1748(2) 0.161(3) Uani 1 1 d . . . A 3
H18A H 0.8412 0.9359 0.1451 0.241 Uiso 1 1 calc R U . A 3
H18B H 0.9529 0.8409 0.1688 0.241 Uiso 1 1 calc R U . A 3
H18C H 0.9729 0.9528 0.1916 0.241 Uiso 1 1 calc R U . A 3
N1 N -0.1893(5) 0.2108(3) 0.06249(11) 0.0823(10) Uani 1 1 d . . . A 3
N2 N -0.0468(4) 0.3561(3) 0.07993(10) 0.0682(8) Uani 1 1 d . . . A 3
N3 N 0.4082(4) 0.7021(3) 0.14572(11) 0.0729(9) Uani 1 1 d . . . A 3
N4 N 0.5761(5) 0.8274(3) 0.17660(11) 0.0771(9) Uani 1 1 d . . . A 3
P1 P 0.4597(7) 0.2120(4) 0.1793(2) 0.0593(15) Uani 0.558(12) 1 d . . P B 1
P2 P 0.7963(12) 0.7189(8) 0.0430(3) 0.108(3) Uani 0.558(12) 1 d . . P B 1
F1 F 0.5375(13) 0.2689(8) 0.2241(3) 0.121(4) Uani 0.558(12) 1 d . . P B 1
F2 F 0.3941(19) 0.1501(12) 0.1348(4) 0.145(5) Uani 0.558(12) 1 d . . P B 1
F3 F 0.6654(14) 0.1857(15) 0.1722(6) 0.120(4) Uani 0.558(12) 1 d . . P B 1
F4 F 0.266(2) 0.2451(13) 0.1886(6) 0.178(6) Uani 0.558(12) 1 d . . P B 1
F5 F 0.488(2) 0.3069(10) 0.1497(5) 0.126(4) Uani 0.558(12) 1 d . . P B 1
F6 F 0.4387(19) 0.1105(9) 0.2069(6) 0.163(6) Uani 0.558(12) 1 d . . P B 1
F7 F 0.9713(13) 0.7899(10) 0.0442(4) 0.148(4) Uani 0.558(12) 1 d . . P B 1
F8 F 0.6270(11) 0.6403(8) 0.0423(4) 0.127(4) Uani 0.558(12) 1 d . . P B 1
F9 F 0.9218(18) 0.6240(9) 0.0272(5) 0.146(5) Uani 0.558(12) 1 d . . P B 1
F10 F 0.6697(18) 0.8043(8) 0.0610(4) 0.136(4) Uani 0.558(12) 1 d . . P B 1
F11 F 0.7517(14) 0.7496(11) -0.0088(3) 0.129(6) Uani 0.558(12) 1 d . . P B 1
F12 F 0.8503(19) 0.6903(10) 0.0958(4) 0.129(4) Uani 0.558(12) 1 d . . P B 1
P3 P 0.7935(7) 0.7147(6) 0.04360(18) 0.051(2) Uani 0.442(12) 1 d D U P B 2
F13 F 0.786(2) 0.7824(12) -0.0036(5) 0.138(7) Uani 0.442(12) 1 d D U P B 2
F14 F 0.722(2) 0.6223(6) 0.0103(4) 0.137(5) Uani 0.442(12) 1 d D U P B 2
F15 F 0.786(2) 0.6421(13) 0.0889(5) 0.144(7) Uani 0.442(12) 1 d D U P B 2
F16 F 0.866(3) 0.8113(9) 0.0731(5) 0.175(6) Uani 0.442(12) 1 d D U P B 2
F17 F 1.0006(16) 0.6802(16) 0.0354(5) 0.150(7) Uani 0.442(12) 1 d D U P B 2
F18 F 0.5795(13) 0.7496(16) 0.0481(4) 0.147(7) Uani 0.442(12) 1 d D U P B 2
P4 P 0.4495(15) 0.2036(10) 0.1771(4) 0.124(4) Uani 0.442(12) 1 d D U P B 2
F19 F 0.2389(17) 0.2502(9) 0.1871(4) 0.084(3) Uani 0.442(12) 1 d D U P B 2
F1A F 0.459(3) 0.2895(17) 0.1347(7) 0.172(10) Uani 0.442(12) 1 d D U P B 2
F1B F 0.649(2) 0.1511(18) 0.1656(8) 0.156(9) Uani 0.442(12) 1 d D U P B 2
F1C F 0.4338(16) 0.1244(13) 0.2212(5) 0.119(5) Uani 0.442(12) 1 d D U P B 2
F1D F 0.548(2) 0.2884(13) 0.2137(7) 0.190(9) Uani 0.442(12) 1 d D U P B 2
F1E F 0.335(2) 0.1257(13) 0.1395(6) 0.163(8) Uani 0.442(12) 1 d D U P B 2

loop_
_atom_site_aniso_label
_atom_site_aniso_U_11
_atom_site_aniso_U_22
_atom_site_aniso_U_33
_atom_site_aniso_U_23
_atom_site_aniso_U_13
_atom_site_aniso_U_12
C1 0.283(8) 0.121(5) 0.164(5) -0.037(5) -0.023(6) -0.024(5)
C2 0.186(5) 0.081(4) 0.133(4) -0.001(3) 0.022(4) -0.049(4)
C3 0.082(3) 0.083(3) 0.065(3) 0.001(2) 0.001(2) 0.001(2)
C4 0.081(3) 0.114(4) 0.075(3) -0.011(3) -0.009(2) -0.018(3)
C5 0.077(3) 0.096(3) 0.074(3) 0.001(2) -0.009(2) 0.012(3)
C6 0.072(2) 0.086(3) 0.070(3) -0.014(2) 0.0080(19) -0.006(2)
C7 0.055(2) 0.070(2) 0.052(2) 0.0007(19) 0.0015(16) 0.0053(18)
C8 0.066(2) 0.069(3) 0.066(2) -0.003(2) 0.0072(19) -0.0063(19)
C9 0.075(3) 0.083(3) 0.068(3) 0.010(2) 0.017(2) 0.004(2)
C10 0.082(3) 0.086(3) 0.057(2) -0.003(2) 0.010(2) 0.007(2)
C11 0.069(2) 0.078(3) 0.066(3) -0.004(2) -0.0008(19) -0.001(2)
C12 0.056(2) 0.072(3) 0.057(2) -0.001(2) 0.0049(17) 0.0041(18)
C13 0.072(2) 0.094(3) 0.095(3) -0.029(3) 0.021(2) -0.018(2)
C14 0.067(2) 0.077(3) 0.079(3) 0.001(2) 0.005(2) -0.003(2)
C15 0.069(3) 0.109(4) 0.098(3) 0.009(3) 0.003(2) 0.008(3)
C16 0.092(3) 0.084(3) 0.108(4) 0.009(3) 0.015(3) 0.008(3)
C17 0.119(4) 0.115(4) 0.089(3) -0.023(3) 0.008(3) -0.048(3)
C18 0.097(4) 0.247(7) 0.142(5) -0.085(5) 0.034(3) -0.060(4)
N1 0.095(3) 0.086(3) 0.066(2) 0.000(2) 0.0034(18) -0.009(2)
N2 0.069(2) 0.072(2) 0.064(2) -0.0052(18) 0.0022(15) -0.0021(18)
N3 0.0596(19) 0.083(2) 0.077(2) -0.0054(19) 0.0090(16) -0.0074(19)
N4 0.074(2) 0.082(3) 0.076(2) -0.005(2) 0.0097(17) -0.010(2)
P1 0.061(3) 0.064(3) 0.054(3) 0.012(3) 0.003(2) 0.007(2)
P2 0.125(6) 0.103(7) 0.098(6) 0.007(6) 0.009(4) 0.009(6)
F1 0.137(7) 0.154(8) 0.068(4) -0.006(5) -0.012(4) 0.053(7)
F2 0.141(7) 0.179(11) 0.116(6) -0.083(7) 0.013(5) -0.051(6)
F3 0.074(5) 0.160(9) 0.127(8) 0.002(6) 0.022(4) 0.034(4)
F4 0.100(7) 0.210(13) 0.232(14) 0.022(10) 0.066(8) 0.054(7)
F5 0.123(5) 0.127(6) 0.125(9) 0.072(6) -0.013(5) -0.030(5)
F6 0.227(11) 0.087(6) 0.185(13) 0.066(7) 0.077(8) 0.031(6)
F7 0.105(6) 0.178(10) 0.156(8) 0.020(8) -0.018(5) -0.051(7)
F8 0.106(5) 0.133(6) 0.145(8) 0.017(6) 0.020(5) -0.028(5)
F9 0.156(12) 0.127(7) 0.165(9) 0.018(6) 0.076(10) 0.047(6)
F10 0.148(10) 0.132(7) 0.133(8) 0.031(5) 0.040(7) 0.073(6)
F11 0.085(4) 0.249(17) 0.052(4) 0.031(6) -0.005(3) 0.012(6)
F12 0.146(6) 0.168(12) 0.071(4) 0.034(5) -0.013(4) 0.018(6)
P3 0.037(3) 0.085(6) 0.031(3) 0.004(4) -0.001(2) 0.014(4)
F13 0.224(16) 0.090(6) 0.103(10) 0.038(6) 0.043(9) 0.013(7)
F14 0.180(12) 0.099(6) 0.133(8) -0.029(6) 0.008(8) 0.000(6)
F15 0.182(15) 0.145(11) 0.112(10) 0.074(8) 0.060(10) 0.073(9)
F16 0.229(17) 0.154(10) 0.133(9) -0.081(8) -0.051(9) 0.017(10)
F17 0.077(6) 0.23(2) 0.143(8) 0.016(13) 0.020(5) 0.057(9)
F18 0.076(6) 0.28(2) 0.088(6) 0.022(9) 0.015(4) 0.065(8)
P4 0.129(8) 0.137(9) 0.112(9) 0.013(9) 0.047(6) 0.020(7)
F19 0.071(6) 0.086(7) 0.095(7) 0.024(5) 0.021(5) 0.016(4)
F1A 0.159(14) 0.25(2) 0.108(10) 0.102(11) 0.047(10) 0.069(13)
F1B 0.173(15) 0.182(16) 0.120(9) 0.002(9) 0.062(9) 0.088(12)
F1C 0.092(6) 0.191(15) 0.074(5) 0.059(6) 0.013(4) -0.008(6)
F1D 0.207(13) 0.171(11) 0.195(17) -0.045(10) 0.040(10) -0.114(10)
F1E 0.155(12) 0.112(8) 0.210(15) -0.008(8) -0.068(10) -0.007(8)

loop_
_atom_type_symbol
_atom_type_description
_atom_type_scat_dispersion_real
_atom_type_scat_dispersion_imag
_atom_type_scat_source
C C 0.0033 0.0016 'International Tables Vol C Tables 4.2.6.8 and 6.1.1.4'
H H 0.0000 0.0000 'International Tables Vol C Tables 4.2.6.8 and 6.1.1.4'
F F 0.0171 0.0103 'International Tables Vol C Tables 4.2.6.8 and 6.1.1.4'
N N 0.0061 0.0033 'International Tables Vol C Tables 4.2.6.8 and 6.1.1.4'
P P 0.1023 0.0942 'International Tables Vol C Tables 4.2.6.8 and 6.1.1.4'

loop_
_geom_angle_atom_site_label_1
_geom_angle_atom_site_label_2
_geom_angle_atom_site_label_3
_geom_angle
_geom_angle_site_symmetry_1
_geom_angle_site_symmetry_3
C2 C1 H1A 109.5 . .
C2 C1 H1B 109.5 . .
H1A C1 H1B 109.5 . .
C2 C1 H1C 109.5 . .
H1A C1 H1C 109.5 . .
H1B C1 H1C 109.5 . .
C1 C2 N1 112.6(4) . .
C1 C2 H2A 109.1 . .
N1 C2 H2A 109.1 . .
C1 C2 H2B 109.1 . .
N1 C2 H2B 109.1 . .
H2A C2 H2B 107.8 . .
N2 C3 N1 110.6(4) . .
N2 C3 H3 124.7 . .
N1 C3 H3 124.7 . .
C5 C4 N1 108.2(4) . .
C5 C4 H4 125.9 . .
N1 C4 H4 125.9 . .
C4 C5 N2 106.9(4) . .
C4 C5 H5 126.6 . .
N2 C5 H5 126.6 . .
N2 C6 C7 113.4(3) . .
N2 C6 H6A 108.9 . .
C7 C6 H6A 108.9 . .
N2 C6 H6B 108.9 . .
C7 C6 H6B 108.9 . .
H6A C6 H6B 107.7 . .
C8 C7 C12 119.2(3) . .
C8 C7 C6 121.7(3) . .
C12 C7 C6 119.1(3) . .
C7 C8 C9 120.4(3) . .
C7 C8 H8 119.8 . .
C9 C8 H8 119.8 . .
C10 C9 C8 120.5(4) . .
C10 C9 H9 119.7 . .
C8 C9 H9 119.7 . .
C9 C10 C11 119.6(4) . .
C9 C10 H10 120.2 . .
C11 C10 H10 120.2 . .
C10 C11 C12 120.5(4) . .
C10 C11 H11 119.7 . .
C12 C11 H11 119.7 . .
C11 C12 C7 119.7(3) . .
C11 C12 C13 120.8(3) . .
C7 C12 C13 119.6(3) . .
N3 C13 C12 113.3(3) . .
N3 C13 H13A 108.9 . .
C12 C13 H13A 108.9 . .
N3 C13 H13B 108.9 . .
C12 C13 H13B 108.9 . .
H13A C13 H13B 107.7 . .
N4 C14 N3 109.2(4) . .
N4 C14 H14 125.4 . .
N3 C14 H14 125.4 . .
C16 C15 N3 107.0(4) . .
C16 C15 H15 126.5 . .
N3 C15 H15 126.5 . .
C15 C16 N4 107.8(4) . .
C15 C16 H16 126.1 . .
N4 C16 H16 126.1 . .
C18 C17 N4 114.0(4) . .
C18 C17 H17A 108.8 . .
N4 C17 H17A 108.8 . .
C18 C17 H17B 108.8 . .
N4 C17 H17B 108.8 . .
H17A C17 H17B 107.7 . .
C17 C18 H18A 109.5 . .
C17 C18 H18B 109.5 . .
H18A C18 H18B 109.5 . .
C17 C18 H18C 109.5 . .
H18A C18 H18C 109.5 . .
H18B C18 H18C 109.5 . .
C3 N1 C4 107.0(4) . .
C3 N1 C2 126.5(4) . .
C4 N1 C2 126.4(4) . .
C3 N2 C5 107.3(3) . .
C3 N2 C6 126.1(3) . .
C5 N2 C6 126.6(4) . .
C14 N3 C15 108.1(3) . .
C14 N3 C13 126.7(4) . .
C15 N3 C13 125.2(4) . .
C14 N4 C16 108.0(4) . .
C14 N4 C17 125.3(4) . .
C16 N4 C17 126.6(4) . .
F4 P1 F5 91.7(9) . .
F4 P1 F1 90.0(8) . .
F5 P1 F1 91.3(8) . .
F4 P1 F3 175.2(10) . .
F5 P1 F3 86.4(9) . .
F1 P1 F3 85.6(7) . .
F4 P1 F2 93.6(9) . .
F5 P1 F2 90.3(8) . .
F1 P1 F2 176.0(7) . .
F3 P1 F2 90.8(8) . .
F4 P1 F6 91.7(8) . .
F5 P1 F6 175.8(9) . .
F1 P1 F6 91.3(8) . .
F3 P1 F6 90.4(8) . .
F2 P1 F6 87.0(9) . .
F10 P2 F7 93.4(9) . .
F10 P2 F11 92.8(8) . .
F7 P2 F11 89.0(7) . .
F10 P2 F12 87.6(8) . .
F7 P2 F12 88.5(7) . .
F11 P2 F12 177.4(9) . .
F10 P2 F8 89.9(7) . .
F7 P2 F8 176.2(9) . .
F11 P2 F8 92.7(7) . .
F12 P2 F8 89.8(7) . .
F10 P2 F9 175.5(9) . .
F7 P2 F9 89.6(7) . .
F11 P2 F9 90.5(8) . .
F12 P2 F9 89.1(8) . .
F8 P2 F9 87.0(8) . .
F16 P3 F17 91.4(8) . .
F16 P3 F14 175.6(7) . .
F17 P3 F14 88.0(7) . .
F16 P3 F13 90.4(8) . .
F17 P3 F13 90.4(8) . .
F14 P3 F13 85.2(6) . .
F16 P3 F15 93.5(7) . .
F17 P3 F15 92.1(8) . .
F14 P3 F15 91.0(7) . .
F13 P3 F15 175.3(9) . .
F16 P3 F18 90.9(8) . .
F17 P3 F18 176.1(8) . .
F14 P3 F18 89.5(7) . .
F13 P3 F18 86.3(8) . .
F15 P3 F18 90.9(8) . .
F1B P4 F1D 93.7(10) . .
F1B P4 F1C 90.1(10) . .
F1D P4 F1C 88.6(10) . .
F1B P4 F1E 90.8(10) . .
F1D P4 F1E 175.0(10) . .
F1C P4 F1E 93.6(11) . .
F1B P4 F1A 92.9(10) . .
F1D P4 F1A 88.8(12) . .
F1C P4 F1A 176.2(13) . .
F1E P4 F1A 88.8(11) . .
F1B P4 F19 176.1(11) . .
F1D P4 F19 90.1(8) . .
F1C P4 F19 89.0(8) . .
F1E P4 F19 85.4(8) . .
F1A P4 F19 88.2(8) . .

loop_
_geom_bond_atom_site_label_1
_geom_bond_atom_site_label_2
_geom_bond_distance
_geom_bond_site_symmetry_2
C1 C2 1.446(7) .
C1 H1A 0.9600 .
C1 H1B 0.9600 .
C1 H1C 0.9600 .
C2 N1 1.487(5) .
C2 H2A 0.9700 .
C2 H2B 0.9700 .
C3 N2 1.303(4) .
C3 N1 1.312(4) .
C3 H3 0.9300 .
C4 C5 1.331(5) .
C4 N1 1.348(5) .
C4 H4 0.9300 .
C5 N2 1.365(4) .
C5 H5 0.9300 .
C6 N2 1.454(4) .
C6 C7 1.506(4) .
C6 H6A 0.9700 .
C6 H6B 0.9700 .
C7 C8 1.375(4) .
C7 C12 1.387(4) .
C8 C9 1.387(5) .
C8 H8 0.9300 .
C9 C10 1.364(5) .
C9 H9 0.9300 .
C10 C11 1.375(5) .
C10 H10 0.9300 .
C11 C12 1.391(5) .
C11 H11 0.9300 .
C12 C13 1.517(5) .
C13 N3 1.452(4) .
C13 H13A 0.9700 .
C13 H13B 0.9700 .
C14 N4 1.308(4) .
C14 N3 1.314(4) .
C14 H14 0.9300 .
C15 C16 1.327(5) .
C15 N3 1.358(5) .
C15 H15 0.9300 .
C16 N4 1.353(5) .
C16 H16 0.9300 .
C17 C18 1.406(5) .
C17 N4 1.468(5) .
C17 H17A 0.9700 .
C17 H17B 0.9700 .
C18 H18A 0.9600 .
C18 H18B 0.9600 .
C18 H18C 0.9600 .
P1 F4 1.470(13) .
P1 F5 1.492(9) .
P1 F1 1.525(9) .
P1 F3 1.515(8) .
P1 F2 1.526(9) .
P1 F6 1.523(10) .
P2 F10 1.517(10) .
P2 F7 1.529(10) .
P2 F11 1.524(10) .
P2 F12 1.555(11) .
P2 F8 1.558(10) .
P2 F9 1.581(12) .
P3 F16 1.554(9) .
P3 F17 1.557(9) .
P3 F14 1.567(8) .
P3 F13 1.585(10) .
P3 F15 1.580(10) .
P3 F18 1.586(8) .
P4 F1B 1.608(11) .
P4 F1D 1.620(11) .
P4 F1C 1.612(11) .
P4 F1E 1.624(11) .
P4 F1A 1.625(11) .
P4 F19 1.641(11) .

loop_
_geom_torsion_atom_site_label_1
_geom_torsion_atom_site_label_2
_geom_torsion_atom_site_label_3
_geom_torsion_atom_site_label_4
_geom_torsion
_geom_torsion_site_symmetry_1
_geom_torsion_site_symmetry_2
_geom_torsion_site_symmetry_3
_geom_torsion_site_symmetry_4
N1 C4 C5 N2 0.0(5) . . . .
N2 C6 C7 C8 7.8(5) . . . .
N2 C6 C7 C12 -172.0(3) . . . .
C12 C7 C8 C9 0.6(5) . . . .
C6 C7 C8 C9 -179.2(3) . . . .
C7 C8 C9 C10 -0.7(5) . . . .
C8 C9 C10 C11 0.3(5) . . . .
C9 C10 C11 C12 0.3(5) . . . .
C10 C11 C12 C7 -0.5(5) . . . .
C10 C11 C12 C13 -179.8(3) . . . .
C8 C7 C12 C11 0.0(5) . . . .
C6 C7 C12 C11 179.8(3) . . . .
C8 C7 C12 C13 179.4(3) . . . .
C6 C7 C12 C13 -0.8(5) . . . .
C11 C12 C13 N3 -19.6(5) . . . .
C7 C12 C13 N3 161.1(3) . . . .
N3 C15 C16 N4 0.0(5) . . . .
N2 C3 N1 C4 0.1(4) . . . .
N2 C3 N1 C2 178.4(4) . . . .
C5 C4 N1 C3 -0.1(5) . . . .
C5 C4 N1 C2 -178.4(4) . . . .
C1 C2 N1 C3 -120.4(6) . . . .
C1 C2 N1 C4 57.6(7) . . . .
N1 C3 N2 C5 -0.1(4) . . . .
N1 C3 N2 C6 -177.9(3) . . . .
C4 C5 N2 C3 0.0(4) . . . .
C4 C5 N2 C6 177.9(3) . . . .
C7 C6 N2 C3 -102.4(4) . . . .
C7 C6 N2 C5 80.2(4) . . . .
N4 C14 N3 C15 0.3(4) . . . .
N4 C14 N3 C13 -178.9(3) . . . .
C16 C15 N3 C14 -0.2(5) . . . .
C16 C15 N3 C13 179.0(4) . . . .
C12 C13 N3 C14 103.7(4) . . . .
C12 C13 N3 C15 -75.3(5) . . . .
N3 C14 N4 C16 -0.3(5) . . . .
N3 C14 N4 C17 -177.8(3) . . . .
C15 C16 N4 C14 0.2(5) . . . .
C15 C16 N4 C17 177.6(4) . . . .
C18 C17 N4 C14 86.8(6) . . . .
C18 C17 N4 C16 -90.2(6) . . . .
